data_1570314
loop_
_publ_author_name
'Peddi, Balakrishna'
'Khan, Souvik'
'Gonnade, Rajesh G.'
'Yildiz, Cem B.'
'Majumdar, Moumita'

_publ_section_title
;
 Intramolecular donor-stabilized tetra-coordinated germanium(iv)
 di-cations and their Lewis acidic properties.
;
_journal_issue 47
_journal_name_full 'Chemical science'
_journal_page_first 13755
_journal_page_last 13764
_journal_paper_doi 10.1039/d3sc03717g
_journal_volume 14
_journal_year 2023
_chemical_formula_moiety 'C36 H44 Ge P2, 2(C F3 S O3), C4 H8 O'
_chemical_formula_sum 'C42 H52 F6 Ge O7 P2 S2'
_chemical_formula_weight 981.48
_space_group_crystal_system triclinic
_space_group_IT_number 2
_space_group_name_Hall '-P 1'
_space_group_name_H-M_alt 'P -1'
_atom_sites_solution_hydrogens geom
_audit_creation_method SHELXL-2014/7
_audit_update_record
;
2022-12-02 deposited with the CCDC.	2023-11-16 downloaded from the CCDC.
;
_cell_angle_alpha 70.049(2)
_cell_angle_beta 85.111(3)
_cell_angle_gamma 75.622(3)
_cell_formula_units_Z 2
_cell_length_a 11.7903(11)
_cell_length_b 13.0614(11)
_cell_length_c 15.7650(14)
_cell_measurement_reflns_used 9982
_cell_measurement_temperature 100(2)
_cell_measurement_theta_max 27.45
_cell_measurement_theta_min 2.25
_cell_volume 2210.6(3)
_computing_cell_refinement 'SAINT (Bruker, 2016)'
_computing_data_collection 'APEX3 (Bruker, 2016)'
_computing_data_reduction 'SAINT (Bruker, 2016)'
_computing_molecular_graphics 'Bruker SHELXTL, Mercury 2020.20'
_computing_publication_material 'Bruker SHELXTL'
_computing_structure_refinement 'SHELXL-2018/3 (Sheldrick, 2018)'
_computing_structure_solution 'SHELXT 2014/5 (Sheldrick, 2014)'
_diffrn_ambient_temperature 100(2)
_diffrn_measured_fraction_theta_full 0.998
_diffrn_measured_fraction_theta_max 0.997
_diffrn_measurement_device_type 'Bruker APEX-II CCD'
_diffrn_measurement_method 'Omega and phi scans'
_diffrn_radiation_type MoK\a
_diffrn_radiation_wavelength 0.71073
_diffrn_reflns_av_R_equivalents 0.0944
_diffrn_reflns_av_unetI/netI 0.0970
_diffrn_reflns_Laue_measured_fraction_full 0.998
_diffrn_reflns_Laue_measured_fraction_max 0.997
_diffrn_reflns_limit_h_max 13
_diffrn_reflns_limit_h_min -14
_diffrn_reflns_limit_k_max 14
_diffrn_reflns_limit_k_min -16
_diffrn_reflns_limit_l_max 19
_diffrn_reflns_limit_l_min -19
_diffrn_reflns_number 34618
_diffrn_reflns_point_group_measured_fraction_full 0.998
_diffrn_reflns_point_group_measured_fraction_max 0.997
_diffrn_reflns_theta_full 25.242
_diffrn_reflns_theta_max 25.998
_diffrn_reflns_theta_min 2.160
_diffrn_source 'micro-focus sealed tube'
_exptl_absorpt_coefficient_mu 0.933
_exptl_absorpt_correction_T_max 0.7455
_exptl_absorpt_correction_T_min 0.5261
_exptl_absorpt_correction_type multi-scan
_exptl_absorpt_process_details 'SADABS (BRUKER, 2016)'
_exptl_crystal_colour colourless
_exptl_crystal_density_diffrn 1.475
_exptl_crystal_description block
_exptl_crystal_F_000 1016
_exptl_crystal_size_max 0.411
_exptl_crystal_size_mid 0.360
_exptl_crystal_size_min 0.201
_refine_diff_density_max 1.857
_refine_diff_density_min -0.846
_refine_diff_density_rms 0.130
_refine_ls_extinction_method none
_refine_ls_goodness_of_fit_ref 1.030
_refine_ls_hydrogen_treatment constr
_refine_ls_matrix_type full
_refine_ls_number_parameters 549
_refine_ls_number_reflns 8674
_refine_ls_number_restraints 24
_refine_ls_restrained_S_all 1.031
_refine_ls_R_factor_all 0.1232
_refine_ls_R_factor_gt 0.0763
_refine_ls_shift/su_max 0.001
_refine_ls_shift/su_mean 0.000
_refine_ls_structure_factor_coef Fsqd
_refine_ls_weighting_details 'w=1/[\s^2^(Fo^2^)+(0.0560P)^2^+15.3576P] where P=(Fo^2^+2Fc^2^)/3'
_refine_ls_weighting_scheme calc
_refine_ls_wR_factor_gt 0.1602
_refine_ls_wR_factor_ref 0.1883
_reflns_Friedel_coverage 0.000
_reflns_number_gt 6019
_reflns_number_total 8674
_reflns_threshold_expression 'I > 2\s(I)'
_cod_data_source_file d3sc03717g2.cif
_cod_data_source_block mo_B_52_TP_1_0m_a
_cod_depositor_comments 'Adding full bibliography for 1570312--1570327.cif.'
_cod_database_code 1570314
_shelx_shelxl_version_number 2014/7
_shelx_space_group_comment
;
The symmetry employed for this shelxl refinement is uniquely defined
by the following loop, which should always be used as a source of
symmetry information in preference to the above space-group names.
They are only intended as comments.
;
_shelx_estimated_absorpt_t_min 0.700
_shelx_estimated_absorpt_t_max 0.835

loop_
_space_group_symop_operation_xyz
'x, y, z'
'-x, -y, -z'

loop_
_atom_site_label
_atom_site_type_symbol
_atom_site_fract_x
_atom_site_fract_y
_atom_site_fract_z
_atom_site_U_iso_or_equiv
_atom_site_adp_type
_atom_site_occupancy
_atom_site_site_symmetry_order
_atom_site_calc_flag
_atom_site_refinement_flags_posn
_atom_site_refinement_flags_adp
_atom_site_refinement_flags_occupancy
_atom_site_disorder_assembly
_atom_site_disorder_group
Ge Ge 0.73674(5) 0.33779(5) 0.74867(4) 0.01585(17) Uani 1 1 d . . . . .
P1 P 0.60157(13) 0.22392(12) 0.78378(10) 0.0183(3) Uani 1 1 d . . . . .
P2 P 0.69691(13) 0.51140(12) 0.77417(10) 0.0174(3) Uani 1 1 d . . . . .
C1 C 0.8573(5) 0.2138(4) 0.8155(4) 0.0168(12) Uani 1 1 d . . . . .
C2 C 0.7818(5) 0.4054(4) 0.6259(4) 0.0161(12) Uani 1 1 d . . . . .
C3 C 0.9729(5) 0.2133(5) 0.8291(4) 0.0203(12) Uani 1 1 d . . . . .
H3 H 0.9947 0.2828 0.8135 0.024 Uiso 1 1 calc R U . . .
C4 C 1.0590(5) 0.1127(5) 0.8656(4) 0.0230(13) Uani 1 1 d . . . . .
H4 H 1.1368 0.1147 0.8749 0.028 Uiso 1 1 calc R U . . .
C5 C 1.0278(5) 0.0124(5) 0.8871(4) 0.0209(13) Uani 1 1 d . . . . .
C6 C 0.8924(5) -0.0954(5) 0.8954(4) 0.0234(13) Uani 1 1 d . . . . .
C7 C 0.7837(6) -0.1065(5) 0.8819(4) 0.0258(14) Uani 1 1 d . . . . .
H7 H 0.7688 -0.1789 0.8970 0.031 Uiso 1 1 calc R U . . .
C8 C 0.6941(5) -0.0104(5) 0.8457(4) 0.0237(13) Uani 1 1 d . . . . .
H8 H 0.6192 -0.0187 0.8355 0.028 Uiso 1 1 calc R U . . .
C9 C 0.7126(5) 0.0965(5) 0.8245(4) 0.0194(12) Uani 1 1 d . . . . .
C10 C 0.9114(5) 0.0128(4) 0.8734(4) 0.0174(12) Uani 1 1 d . . . . .
C11 C 0.8248(5) 0.1106(5) 0.8371(4) 0.0177(12) Uani 1 1 d . . . . .
C12 C 1.0957(5) -0.1085(5) 0.9239(4) 0.0271(14) Uani 1 1 d . . . . .
H12A H 1.1286 -0.1246 0.9841 0.032 Uiso 1 1 calc R U . . .
H12B H 1.1606 -0.1248 0.8828 0.032 Uiso 1 1 calc R U . . .
C13 C 1.0052(6) -0.1789(5) 0.9304(4) 0.0300(15) Uani 1 1 d . . . . .
H13A H 1.0302 -0.2283 0.8933 0.036 Uiso 1 1 calc R U . . .
H13B H 0.9961 -0.2258 0.9937 0.036 Uiso 1 1 calc R U . . .
C14 C 0.8295(5) 0.3524(5) 0.5636(4) 0.0212(13) Uani 1 1 d . . . . .
H14 H 0.8346 0.2744 0.5790 0.025 Uiso 1 1 calc R U . . .
C15 C 0.8703(5) 0.4102(5) 0.4787(4) 0.0237(13) Uani 1 1 d . . . . .
H15 H 0.9032 0.3714 0.4379 0.028 Uiso 1 1 calc R U . . .
C16 C 0.8623(5) 0.5227(5) 0.4553(4) 0.0189(12) Uani 1 1 d . . . . .
C17 C 0.8118(5) 0.6925(5) 0.4855(4) 0.0220(13) Uani 1 1 d . . . . .
C18 C 0.7686(5) 0.7532(5) 0.5412(4) 0.0228(13) Uani 1 1 d . . . . .
H18 H 0.7636 0.8315 0.5207 0.027 Uiso 1 1 calc R U . . .
C19 C 0.7311(5) 0.6998(5) 0.6297(4) 0.0245(13) Uani 1 1 d . . . . .
H19 H 0.7013 0.7431 0.6678 0.029 Uiso 1 1 calc R U . . .
C20 C 0.7371(5) 0.5863(5) 0.6614(4) 0.0170(12) Uani 1 1 d . . . . .
C21 C 0.8158(5) 0.5771(5) 0.5181(4) 0.0170(12) Uani 1 1 d . . . . .
C22 C 0.7767(5) 0.5211(4) 0.6033(4) 0.0164(12) Uani 1 1 d . . . . .
C23 C 0.8596(6) 0.7208(5) 0.3911(4) 0.0259(14) Uani 1 1 d . . . . .
H23A H 0.9277 0.7541 0.3863 0.031 Uiso 1 1 calc R U . . .
H23B H 0.7990 0.7747 0.3476 0.031 Uiso 1 1 calc R U . . .
C24 C 0.8968(6) 0.6086(5) 0.3719(4) 0.0238(13) Uani 1 1 d . . . . .
H24A H 0.8558 0.6131 0.3181 0.029 Uiso 1 1 calc R U . . .
H24B H 0.9823 0.5893 0.3616 0.029 Uiso 1 1 calc R U . . .
C25 C 0.5042(5) 0.2386(5) 0.8774(4) 0.0234(13) Uani 1 1 d . . . . .
H25 H 0.4514 0.3153 0.8573 0.028 Uiso 1 1 calc R U . . .
C26 C 0.5733(6) 0.2278(5) 0.9588(4) 0.0313(15) Uani 1 1 d . . . . .
H26A H 0.6233 0.1520 0.9816 0.047 Uiso 1 1 calc R U . . .
H26B H 0.5189 0.2421 1.0063 0.047 Uiso 1 1 calc R U . . .
H26C H 0.6222 0.2825 0.9408 0.047 Uiso 1 1 calc R U . . .
C27 C 0.4281(6) 0.1542(5) 0.9023(5) 0.0345(16) Uani 1 1 d . . . . .
H27A H 0.3849 0.1629 0.8489 0.052 Uiso 1 1 calc R U . . .
H27B H 0.3727 0.1672 0.9496 0.052 Uiso 1 1 calc R U . . .
H27C H 0.4778 0.0782 0.9244 0.052 Uiso 1 1 calc R U . . .
C28 C 0.5199(5) 0.2249(5) 0.6903(4) 0.0263(14) Uani 1 1 d . . . . .
H28 H 0.4805 0.1611 0.7134 0.032 Uiso 1 1 calc R U . . .
C29 C 0.5999(6) 0.2063(6) 0.6141(5) 0.0399(17) Uani 1 1 d . . . . .
H29A H 0.6343 0.2711 0.5861 0.060 Uiso 1 1 calc R U . . .
H29B H 0.5548 0.1969 0.5689 0.060 Uiso 1 1 calc R U . . .
H29C H 0.6625 0.1388 0.6379 0.060 Uiso 1 1 calc R U . . .
C30 C 0.4234(7) 0.3335(6) 0.6595(6) 0.050(2) Uani 1 1 d . . . . .
H30A H 0.3724 0.3401 0.7106 0.075 Uiso 1 1 calc R U . . .
H30B H 0.3772 0.3316 0.6115 0.075 Uiso 1 1 calc R U . . .
H30C H 0.4593 0.3979 0.6366 0.075 Uiso 1 1 calc R U . . .
C31 C 0.8029(5) 0.5043(5) 0.8550(4) 0.0205(12) Uani 1 1 d . . . . .
H31 H 0.8824 0.4785 0.8313 0.025 Uiso 1 1 calc R U . . .
C32 C 0.7971(6) 0.6207(5) 0.8605(4) 0.0280(14) Uani 1 1 d . . . . .
H32A H 0.7202 0.6492 0.8834 0.042 Uiso 1 1 calc R U . . .
H32B H 0.8091 0.6720 0.8003 0.042 Uiso 1 1 calc R U . . .
H32C H 0.8583 0.6151 0.9013 0.042 Uiso 1 1 calc R U . . .
C33 C 0.7926(5) 0.4189(5) 0.9481(4) 0.0245(13) Uani 1 1 d . . . . .
H33A H 0.7178 0.4438 0.9756 0.037 Uiso 1 1 calc R U . . .
H33B H 0.8571 0.4123 0.9865 0.037 Uiso 1 1 calc R U . . .
H33C H 0.7964 0.3460 0.9420 0.037 Uiso 1 1 calc R U . . .
C34 C 0.5485(5) 0.5865(5) 0.7891(4) 0.0245(13) Uani 1 1 d . . . . .
H34 H 0.5515 0.6667 0.7737 0.029 Uiso 1 1 calc R U . . .
C35 C 0.5017(6) 0.5514(6) 0.8851(5) 0.0358(17) Uani 1 1 d . . . . .
H35A H 0.4237 0.5990 0.8876 0.054 Uiso 1 1 calc R U . . .
H35B H 0.5546 0.5594 0.9258 0.054 Uiso 1 1 calc R U . . .
H35C H 0.4965 0.4730 0.9036 0.054 Uiso 1 1 calc R U . . .
C36 C 0.4678(6) 0.5841(5) 0.7205(5) 0.0351(16) Uani 1 1 d . . . . .
H36A H 0.4500 0.5102 0.7389 0.053 Uiso 1 1 calc R U . . .
H36B H 0.5061 0.5993 0.6613 0.053 Uiso 1 1 calc R U . . .
H36C H 0.3950 0.6415 0.7168 0.053 Uiso 1 1 calc R U . . .
S1 S 0.43006(16) -0.10150(14) 0.76007(12) 0.0355(4) Uani 1 1 d . . . . .
F1 F 0.4841(7) 0.0100(5) 0.5961(4) 0.105(2) Uani 1 1 d . . . . .
F2 F 0.3100(6) -0.0099(5) 0.6097(5) 0.108(2) Uani 1 1 d . . . . .
F3 F 0.4521(5) -0.1490(4) 0.6103(3) 0.0684(15) Uani 1 1 d . . . . .
O1 O 0.3515(5) -0.1740(4) 0.7915(4) 0.0479(13) Uani 1 1 d . . . . .
O2 O 0.3965(5) 0.0030(4) 0.7767(4) 0.0618(17) Uani 1 1 d . . . . .
O3 O 0.5519(5) -0.1551(4) 0.7748(4) 0.0538(15) Uani 1 1 d . . . . .
C37 C 0.4184(8) -0.0601(6) 0.6386(6) 0.054(2) Uani 1 1 d . . . . .
S2 S 0.17845(15) 0.41565(14) 0.87620(11) 0.0315(4) Uani 1 1 d . . . . .
F4 F 0.2212(4) 0.5529(4) 0.7213(3) 0.0588(13) Uani 1 1 d . . . . .
F5 F 0.1469(6) 0.6338(4) 0.8146(4) 0.0827(19) Uani 1 1 d . . . . .
F6 F 0.0409(3) 0.5699(4) 0.7491(3) 0.0489(11) Uani 1 1 d . . . . .
O4 O 0.2802(4) 0.4145(4) 0.9179(3) 0.0397(12) Uani 1 1 d . . . . .
O5 O 0.1846(6) 0.3363(5) 0.8329(4) 0.0655(18) Uani 1 1 d . . . . .
O6 O 0.0759(5) 0.4231(6) 0.9351(4) 0.070(2) Uani 1 1 d . . . . .
C38 C 0.1400(7) 0.5492(6) 0.7906(5) 0.0440(19) Uani 1 1 d . . . . .
O7 O -0.0986(6) 0.0549(5) 0.6250(5) 0.0725(19) Uani 1 1 d . . . . .
C39 C -0.1396(8) -0.0368(7) 0.6214(6) 0.058(2) Uani 1 1 d . U . . .
H39A H -0.1709 -0.0206 0.5607 0.069 Uiso 1 1 calc R U . . .
H39B H -0.2025 -0.0522 0.6664 0.069 Uiso 1 1 calc R U . . .
C40 C -0.0379(10) -0.1334(10) 0.6418(9) 0.091(3) Uani 1 1 d . U . . .
H40A H -0.0547 -0.1943 0.6956 0.109 Uiso 1 1 calc R U . . .
H40B H -0.0224 -0.1620 0.5903 0.109 Uiso 1 1 calc R U . . .
C41 C 0.0587(10) -0.1019(9) 0.6576(8) 0.087(3) Uani 1 1 d . U . . .
H41A H 0.1229 -0.1178 0.6158 0.104 Uiso 1 1 calc R U . . .
H41B H 0.0864 -0.1433 0.7203 0.104 Uiso 1 1 calc R U . . .
C42 C 0.0221(8) 0.0204(7) 0.6425(6) 0.053(2) Uani 1 1 d . U . . .
H42A H 0.0393 0.0360 0.6967 0.063 Uiso 1 1 calc R U . . .
H42B H 0.0652 0.0615 0.5907 0.063 Uiso 1 1 calc R U . . .

loop_
_atom_site_aniso_label
_atom_site_aniso_U_11
_atom_site_aniso_U_22
_atom_site_aniso_U_33
_atom_site_aniso_U_23
_atom_site_aniso_U_13
_atom_site_aniso_U_12
Ge 0.0149(3) 0.0127(3) 0.0174(3) -0.0009(2) -0.0008(2) -0.0042(2)
P1 0.0154(8) 0.0154(7) 0.0221(8) -0.0025(6) -0.0007(6) -0.0047(6)
P2 0.0182(8) 0.0125(7) 0.0194(8) -0.0032(6) 0.0011(6) -0.0033(6)
C1 0.018(3) 0.013(3) 0.015(3) 0.000(2) -0.001(2) -0.003(2)
C2 0.016(3) 0.013(3) 0.018(3) -0.003(2) -0.003(2) -0.003(2)
C3 0.021(3) 0.022(3) 0.018(3) -0.004(2) 0.002(2) -0.011(2)
C4 0.016(3) 0.028(3) 0.020(3) -0.004(3) -0.004(2) 0.000(3)
C5 0.022(3) 0.023(3) 0.015(3) -0.007(2) 0.000(2) 0.001(2)
C6 0.032(4) 0.020(3) 0.019(3) -0.009(2) 0.002(3) -0.002(3)
C7 0.039(4) 0.011(3) 0.025(3) -0.006(2) 0.002(3) -0.003(3)
C8 0.027(3) 0.018(3) 0.028(3) -0.008(3) 0.004(3) -0.009(3)
C9 0.018(3) 0.019(3) 0.021(3) -0.008(2) 0.001(2) -0.002(2)
C10 0.021(3) 0.015(3) 0.015(3) -0.006(2) 0.001(2) -0.003(2)
C11 0.022(3) 0.017(3) 0.013(3) -0.005(2) 0.002(2) -0.002(2)
C12 0.021(3) 0.028(3) 0.026(3) -0.008(3) -0.002(3) 0.005(3)
C13 0.034(4) 0.020(3) 0.032(4) -0.010(3) -0.004(3) 0.006(3)
C14 0.017(3) 0.023(3) 0.025(3) -0.005(3) -0.003(2) -0.010(2)
C15 0.023(3) 0.028(3) 0.023(3) -0.012(3) 0.003(3) -0.008(3)
C16 0.013(3) 0.028(3) 0.016(3) -0.006(2) -0.002(2) -0.007(2)
C17 0.024(3) 0.019(3) 0.021(3) 0.000(2) -0.002(2) -0.009(2)
C18 0.030(3) 0.013(3) 0.023(3) 0.001(2) -0.003(3) -0.010(3)
C19 0.026(3) 0.019(3) 0.028(3) -0.006(3) 0.003(3) -0.007(3)
C20 0.014(3) 0.019(3) 0.016(3) -0.004(2) 0.000(2) -0.004(2)
C21 0.013(3) 0.023(3) 0.017(3) -0.007(2) -0.003(2) -0.006(2)
C22 0.012(3) 0.019(3) 0.016(3) -0.001(2) -0.005(2) -0.006(2)
C23 0.029(4) 0.025(3) 0.021(3) 0.000(3) -0.001(3) -0.012(3)
C24 0.029(3) 0.029(3) 0.012(3) -0.002(2) 0.002(2) -0.012(3)
C25 0.020(3) 0.017(3) 0.027(3) 0.000(2) 0.003(3) -0.005(2)
C26 0.041(4) 0.025(3) 0.025(3) -0.006(3) 0.006(3) -0.009(3)
C27 0.032(4) 0.029(4) 0.041(4) -0.007(3) 0.016(3) -0.015(3)
C28 0.022(3) 0.025(3) 0.030(3) -0.001(3) -0.004(3) -0.013(3)
C29 0.044(4) 0.054(5) 0.027(4) -0.014(3) -0.006(3) -0.018(4)
C30 0.046(5) 0.041(4) 0.060(5) -0.014(4) -0.030(4) 0.000(4)
C31 0.022(3) 0.018(3) 0.022(3) -0.008(2) 0.003(2) -0.005(2)
C32 0.045(4) 0.019(3) 0.024(3) -0.008(3) -0.001(3) -0.012(3)
C33 0.028(3) 0.021(3) 0.020(3) -0.003(2) 0.000(3) -0.004(3)
C34 0.020(3) 0.019(3) 0.031(3) -0.004(3) 0.005(3) -0.005(2)
C35 0.032(4) 0.029(4) 0.039(4) -0.007(3) 0.023(3) -0.006(3)
C36 0.025(4) 0.026(4) 0.049(4) -0.007(3) -0.003(3) -0.005(3)
S1 0.0410(11) 0.0232(9) 0.0462(11) -0.0142(8) 0.0014(8) -0.0115(8)
F1 0.180(7) 0.080(4) 0.071(4) -0.009(3) 0.027(4) -0.091(5)
F2 0.109(5) 0.061(4) 0.114(5) 0.023(3) -0.064(4) 0.001(4)
F3 0.114(4) 0.055(3) 0.043(3) -0.013(2) -0.004(3) -0.036(3)
O1 0.053(3) 0.034(3) 0.061(3) -0.017(3) 0.016(3) -0.022(3)
O2 0.069(4) 0.030(3) 0.095(5) -0.034(3) 0.020(3) -0.015(3)
O3 0.043(3) 0.046(3) 0.082(4) -0.031(3) -0.021(3) -0.006(3)
C37 0.071(6) 0.028(4) 0.060(5) -0.001(4) -0.011(5) -0.019(4)
S2 0.0313(9) 0.0318(9) 0.0336(9) -0.0116(7) -0.0111(7) -0.0067(7)
F4 0.045(3) 0.076(3) 0.053(3) -0.011(2) 0.007(2) -0.026(2)
F5 0.151(6) 0.033(3) 0.066(3) -0.026(2) -0.026(3) -0.002(3)
F6 0.032(2) 0.059(3) 0.036(2) -0.002(2) -0.0017(18) 0.007(2)
O4 0.029(3) 0.053(3) 0.047(3) -0.031(3) -0.013(2) -0.002(2)
O5 0.103(5) 0.042(3) 0.057(4) -0.015(3) -0.043(3) -0.015(3)
O6 0.031(3) 0.116(6) 0.040(3) 0.001(3) 0.003(2) -0.014(3)
C38 0.037(4) 0.043(4) 0.054(5) -0.013(4) -0.006(4) -0.015(4)
O7 0.089(5) 0.041(3) 0.094(5) -0.030(3) -0.015(4) -0.012(3)
C39 0.060(3) 0.054(3) 0.060(3) -0.021(2) -0.002(2) -0.012(2)
C40 0.091(4) 0.087(4) 0.099(4) -0.034(3) -0.010(3) -0.021(3)
C41 0.083(4) 0.081(4) 0.095(4) -0.023(3) -0.004(3) -0.025(3)
C42 0.060(3) 0.051(3) 0.052(3) -0.019(2) -0.003(2) -0.018(2)

loop_
_atom_type_symbol
_atom_type_description
_atom_type_scat_dispersion_real
_atom_type_scat_dispersion_imag
_atom_type_scat_source
C C 0.0033 0.0016 'International Tables Vol C Tables 4.2.6.8 and 6.1.1.4'
H H 0.0000 0.0000 'International Tables Vol C Tables 4.2.6.8 and 6.1.1.4'
F F 0.0171 0.0103 'International Tables Vol C Tables 4.2.6.8 and 6.1.1.4'
Ge Ge 0.1547 1.8001 'International Tables Vol C Tables 4.2.6.8 and 6.1.1.4'
O O 0.0106 0.0060 'International Tables Vol C Tables 4.2.6.8 and 6.1.1.4'
P P 0.1023 0.0942 'International Tables Vol C Tables 4.2.6.8 and 6.1.1.4'
S S 0.1246 0.1234 'International Tables Vol C Tables 4.2.6.8 and 6.1.1.4'

loop_
_geom_angle_atom_site_label_1
_geom_angle_atom_site_label_2
_geom_angle_atom_site_label_3
_geom_angle
_geom_angle_site_symmetry_1
_geom_angle_site_symmetry_3
_geom_angle_publ_flag
C1 Ge C2 112.5(2) . . ?
C1 Ge P1 90.94(17) . . ?
C2 Ge P1 121.18(16) . . ?
C1 Ge P2 120.80(17) . . ?
C2 Ge P2 91.39(16) . . ?
P1 Ge P2 122.43(6) . . ?
C9 P1 C28 111.5(3) . . ?
C9 P1 C25 108.3(3) . . ?
C28 P1 C25 110.9(3) . . ?
C9 P1 Ge 93.47(19) . . ?
C28 P1 Ge 117.2(2) . . ?
C25 P1 Ge 114.0(2) . . ?
C20 P2 C34 104.9(3) . . ?
C20 P2 C31 110.1(3) . . ?
C34 P2 C31 114.5(3) . . ?
C20 P2 Ge 93.79(18) . . ?
C34 P2 Ge 122.1(2) . . ?
C31 P2 Ge 108.88(19) . . ?
C3 C1 C11 119.2(5) . . ?
C3 C1 Ge 127.9(4) . . ?
C11 C1 Ge 111.8(4) . . ?
C14 C2 C22 118.6(5) . . ?
C14 C2 Ge 127.9(4) . . ?
C22 C2 Ge 113.1(4) . . ?
C1 C3 C4 122.3(5) . . ?
C1 C3 H3 118.9 . . ?
C4 C3 H3 118.9 . . ?
C5 C4 C3 118.8(5) . . ?
C5 C4 H4 120.6 . . ?
C3 C4 H4 120.6 . . ?
C4 C5 C10 119.0(5) . . ?
C4 C5 C12 133.0(6) . . ?
C10 C5 C12 108.0(5) . . ?
C7 C6 C10 118.9(5) . . ?
C7 C6 C13 132.8(6) . . ?
C10 C6 C13 108.3(5) . . ?
C6 C7 C8 119.7(5) . . ?
C6 C7 H7 120.2 . . ?
C8 C7 H7 120.2 . . ?
C9 C8 C7 121.5(6) . . ?
C9 C8 H8 119.2 . . ?
C7 C8 H8 119.2 . . ?
C8 C9 C11 120.0(5) . . ?
C8 C9 P1 124.7(5) . . ?
C11 C9 P1 115.2(4) . . ?
C11 C10 C5 123.5(5) . . ?
C11 C10 C6 123.3(5) . . ?
C5 C10 C6 113.1(5) . . ?
C10 C11 C1 117.2(5) . . ?
C10 C11 C9 116.6(5) . . ?
C1 C11 C9 126.2(5) . . ?
C5 C12 C13 105.1(5) . . ?
C5 C12 H12A 110.7 . . ?
C13 C12 H12A 110.7 . . ?
C5 C12 H12B 110.7 . . ?
C13 C12 H12B 110.7 . . ?
H12A C12 H12B 108.8 . . ?
C6 C13 C12 105.5(5) . . ?
C6 C13 H13A 110.6 . . ?
C12 C13 H13A 110.6 . . ?
C6 C13 H13B 110.6 . . ?
C12 C13 H13B 110.6 . . ?
H13A C13 H13B 108.8 . . ?
C2 C14 C15 122.3(5) . . ?
C2 C14 H14 118.9 . . ?
C15 C14 H14 118.9 . . ?
C16 C15 C14 119.4(5) . . ?
C16 C15 H15 120.3 . . ?
C14 C15 H15 120.3 . . ?
C15 C16 C21 118.9(5) . . ?
C15 C16 C24 133.2(5) . . ?
C21 C16 C24 107.9(5) . . ?
C18 C17 C21 118.0(5) . . ?
C18 C17 C23 134.0(5) . . ?
C21 C17 C23 108.0(5) . . ?
C17 C18 C19 120.3(5) . . ?
C17 C18 H18 119.9 . . ?
C19 C18 H18 119.9 . . ?
C20 C19 C18 121.3(5) . . ?
C20 C19 H19 119.4 . . ?
C18 C19 H19 119.4 . . ?
C19 C20 C22 119.9(5) . . ?
C19 C20 P2 124.0(4) . . ?
C22 C20 P2 116.1(4) . . ?
C22 C21 C17 124.2(5) . . ?
C22 C21 C16 122.7(5) . . ?
C17 C21 C16 113.2(5) . . ?
C21 C22 C2 118.1(5) . . ?
C21 C22 C20 116.3(5) . . ?
C2 C22 C20 125.6(5) . . ?
C17 C23 C24 105.6(5) . . ?
C17 C23 H23A 110.6 . . ?
C24 C23 H23A 110.6 . . ?
C17 C23 H23B 110.6 . . ?
C24 C23 H23B 110.6 . . ?
H23A C23 H23B 108.7 . . ?
C16 C24 C23 105.2(5) . . ?
C16 C24 H24A 110.7 . . ?
C23 C24 H24A 110.7 . . ?
C16 C24 H24B 110.7 . . ?
C23 C24 H24B 110.7 . . ?
H24A C24 H24B 108.8 . . ?
C27 C25 C26 111.2(5) . . ?
C27 C25 P1 110.9(4) . . ?
C26 C25 P1 111.1(4) . . ?
C27 C25 H25 107.9 . . ?
C26 C25 H25 107.9 . . ?
P1 C25 H25 107.9 . . ?
C25 C26 H26A 109.5 . . ?
C25 C26 H26B 109.5 . . ?
H26A C26 H26B 109.5 . . ?
C25 C26 H26C 109.5 . . ?
H26A C26 H26C 109.5 . . ?
H26B C26 H26C 109.5 . . ?
C25 C27 H27A 109.5 . . ?
C25 C27 H27B 109.5 . . ?
H27A C27 H27B 109.5 . . ?
C25 C27 H27C 109.5 . . ?
H27A C27 H27C 109.5 . . ?
H27B C27 H27C 109.5 . . ?
C29 C28 C30 112.7(6) . . ?
C29 C28 P1 111.7(4) . . ?
C30 C28 P1 109.9(5) . . ?
C29 C28 H28 107.4 . . ?
C30 C28 H28 107.4 . . ?
P1 C28 H28 107.4 . . ?
C28 C29 H29A 109.5 . . ?
C28 C29 H29B 109.5 . . ?
H29A C29 H29B 109.5 . . ?
C28 C29 H29C 109.5 . . ?
H29A C29 H29C 109.5 . . ?
H29B C29 H29C 109.5 . . ?
C28 C30 H30A 109.5 . . ?
C28 C30 H30B 109.5 . . ?
H30A C30 H30B 109.5 . . ?
C28 C30 H30C 109.5 . . ?
H30A C30 H30C 109.5 . . ?
H30B C30 H30C 109.5 . . ?
C33 C31 C32 111.7(5) . . ?
C33 C31 P2 113.0(4) . . ?
C32 C31 P2 111.3(4) . . ?
C33 C31 H31 106.8 . . ?
C32 C31 H31 106.8 . . ?
P2 C31 H31 106.8 . . ?
C31 C32 H32A 109.5 . . ?
C31 C32 H32B 109.5 . . ?
H32A C32 H32B 109.5 . . ?
C31 C32 H32C 109.5 . . ?
H32A C32 H32C 109.5 . . ?
H32B C32 H32C 109.5 . . ?
C31 C33 H33A 109.5 . . ?
C31 C33 H33B 109.5 . . ?
H33A C33 H33B 109.5 . . ?
C31 C33 H33C 109.5 . . ?
H33A C33 H33C 109.5 . . ?
H33B C33 H33C 109.5 . . ?
C36 C34 C35 113.1(5) . . ?
C36 C34 P2 109.9(4) . . ?
C35 C34 P2 115.0(4) . . ?
C36 C34 H34 106.0 . . ?
C35 C34 H34 106.0 . . ?
P2 C34 H34 106.0 . . ?
C34 C35 H35A 109.5 . . ?
C34 C35 H35B 109.5 . . ?
H35A C35 H35B 109.5 . . ?
C34 C35 H35C 109.5 . . ?
H35A C35 H35C 109.5 . . ?
H35B C35 H35C 109.5 . . ?
C34 C36 H36A 109.5 . . ?
C34 C36 H36B 109.5 . . ?
H36A C36 H36B 109.5 . . ?
C34 C36 H36C 109.5 . . ?
H36A C36 H36C 109.5 . . ?
H36B C36 H36C 109.5 . . ?
O1 S1 O2 116.4(3) . . ?
O1 S1 O3 115.5(3) . . ?
O2 S1 O3 114.1(3) . . ?
O1 S1 C37 102.8(4) . . ?
O2 S1 C37 103.2(4) . . ?
O3 S1 C37 102.1(4) . . ?
F1 C37 F2 106.6(7) . . ?
F1 C37 F3 106.9(8) . . ?
F2 C37 F3 107.0(7) . . ?
F1 C37 S1 112.3(6) . . ?
F2 C37 S1 112.4(7) . . ?
F3 C37 S1 111.3(5) . . ?
O5 S2 O4 118.6(3) . . ?
O5 S2 O6 112.3(4) . . ?
O4 S2 O6 111.7(3) . . ?
O5 S2 C38 105.8(4) . . ?
O4 S2 C38 106.2(3) . . ?
O6 S2 C38 100.1(4) . . ?
F5 C38 F6 111.0(7) . . ?
F5 C38 F4 102.8(6) . . ?
F6 C38 F4 102.6(6) . . ?
F5 C38 S2 115.0(6) . . ?
F6 C38 S2 115.1(5) . . ?
F4 C38 S2 108.7(5) . . ?
C42 O7 C39 109.2(6) . . ?
O7 C39 C40 106.2(8) . . ?
O7 C39 H39A 110.5 . . ?
C40 C39 H39A 110.5 . . ?
O7 C39 H39B 110.5 . . ?
C40 C39 H39B 110.5 . . ?
H39A C39 H39B 108.7 . . ?
C41 C40 C39 109.9(10) . . ?
C41 C40 H40A 109.7 . . ?
C39 C40 H40A 109.7 . . ?
C41 C40 H40B 109.7 . . ?
C39 C40 H40B 109.7 . . ?
H40A C40 H40B 108.2 . . ?
C40 C41 C42 106.7(10) . . ?
C40 C41 H41A 110.4 . . ?
C42 C41 H41A 110.4 . . ?
C40 C41 H41B 110.4 . . ?
C42 C41 H41B 110.4 . . ?
H41A C41 H41B 108.6 . . ?
O7 C42 C41 107.8(7) . . ?
O7 C42 H42A 110.1 . . ?
C41 C42 H42A 110.1 . . ?
O7 C42 H42B 110.1 . . ?
C41 C42 H42B 110.1 . . ?
H42A C42 H42B 108.5 . . ?

loop_
_geom_bond_atom_site_label_1
_geom_bond_atom_site_label_2
_geom_bond_distance
_geom_bond_site_symmetry_2
_geom_bond_publ_flag
Ge C1 1.923(5) . ?
Ge C2 1.923(5) . ?
Ge P1 2.3502(15) . ?
Ge P2 2.3634(15) . ?
P1 C9 1.797(6) . ?
P1 C28 1.823(6) . ?
P1 C25 1.825(6) . ?
P2 C20 1.800(6) . ?
P2 C34 1.820(6) . ?
P2 C31 1.825(6) . ?
C1 C3 1.397(8) . ?
C1 C11 1.414(8) . ?
C2 C14 1.392(8) . ?
C2 C22 1.417(7) . ?
C3 C4 1.417(8) . ?
C3 H3 0.9500 . ?
C4 C5 1.371(8) . ?
C4 H4 0.9500 . ?
C5 C10 1.406(8) . ?
C5 C12 1.515(8) . ?
C6 C7 1.367(9) . ?
C6 C10 1.406(8) . ?
C6 C13 1.503(8) . ?
C7 C8 1.404(8) . ?
C7 H7 0.9500 . ?
C8 C9 1.388(8) . ?
C8 H8 0.9500 . ?
C9 C11 1.420(8) . ?
C10 C11 1.398(8) . ?
C12 C13 1.549(9) . ?
C12 H12A 0.9900 . ?
C12 H12B 0.9900 . ?
C13 H13A 0.9900 . ?
C13 H13B 0.9900 . ?
C14 C15 1.405(8) . ?
C14 H14 0.9500 . ?
C15 C16 1.369(8) . ?
C15 H15 0.9500 . ?
C16 C21 1.407(8) . ?
C16 C24 1.511(8) . ?
C17 C18 1.363(8) . ?
C17 C21 1.406(8) . ?
C17 C23 1.502(8) . ?
C18 C19 1.418(8) . ?
C18 H18 0.9500 . ?
C19 C20 1.379(8) . ?
C19 H19 0.9500 . ?
C20 C22 1.431(8) . ?
C21 C22 1.394(8) . ?
C23 C24 1.546(8) . ?
C23 H23A 0.9900 . ?
C23 H23B 0.9900 . ?
C24 H24A 0.9900 . ?
C24 H24B 0.9900 . ?
C25 C27 1.520(8) . ?
C25 C26 1.526(9) . ?
C25 H25 1.0000 . ?
C26 H26A 0.9800 . ?
C26 H26B 0.9800 . ?
C26 H26C 0.9800 . ?
C27 H27A 0.9800 . ?
C27 H27B 0.9800 . ?
C27 H27C 0.9800 . ?
C28 C29 1.511(9) . ?
C28 C30 1.537(9) . ?
C28 H28 1.0000 . ?
C29 H29A 0.9800 . ?
C29 H29B 0.9800 . ?
C29 H29C 0.9800 . ?
C30 H30A 0.9800 . ?
C30 H30B 0.9800 . ?
C30 H30C 0.9800 . ?
C31 C33 1.527(8) . ?
C31 C32 1.536(8) . ?
C31 H31 1.0000 . ?
C32 H32A 0.9800 . ?
C32 H32B 0.9800 . ?
C32 H32C 0.9800 . ?
C33 H33A 0.9800 . ?
C33 H33B 0.9800 . ?
C33 H33C 0.9800 . ?
C34 C36 1.514(9) . ?
C34 C35 1.521(8) . ?
C34 H34 1.0000 . ?
C35 H35A 0.9800 . ?
C35 H35B 0.9800 . ?
C35 H35C 0.9800 . ?
C36 H36A 0.9800 . ?
C36 H36B 0.9800 . ?
C36 H36C 0.9800 . ?
S1 O1 1.428(5) . ?
S1 O2 1.431(5) . ?
S1 O3 1.433(5) . ?
S1 C37 1.811(9) . ?
F1 C37 1.317(9) . ?
F2 C37 1.322(10) . ?
F3 C37 1.342(9) . ?
S2 O5 1.408(6) . ?
S2 O4 1.411(5) . ?
S2 O6 1.465(6) . ?
S2 C38 1.781(8) . ?
F4 C38 1.387(9) . ?
F5 C38 1.306(9) . ?
F6 C38 1.312(8) . ?
O7 C42 1.403(10) . ?
O7 C39 1.418(10) . ?
C39 C40 1.474(13) . ?
C39 H39A 0.9900 . ?
C39 H39B 0.9900 . ?
C40 C41 1.371(14) . ?
C40 H40A 0.9900 . ?
C40 H40B 0.9900 . ?
C41 C42 1.487(13) . ?
C41 H41A 0.9900 . ?
C41 H41B 0.9900 . ?
C42 H42A 0.9900 . ?
C42 H42B 0.9900 . ?

loop_
_geom_torsion_atom_site_label_1
_geom_torsion_atom_site_label_2
_geom_torsion_atom_site_label_3
_geom_torsion_atom_site_label_4
_geom_torsion
_geom_torsion_site_symmetry_1
_geom_torsion_site_symmetry_2
_geom_torsion_site_symmetry_3
_geom_torsion_site_symmetry_4
_geom_torsion_publ_flag
C11 C1 C3 C4 -1.2(8) . . . . ?
Ge C1 C3 C4 -168.2(4) . . . . ?
C1 C3 C4 C5 0.8(9) . . . . ?
C3 C4 C5 C10 -0.8(8) . . . . ?
C3 C4 C5 C12 178.1(6) . . . . ?
C10 C6 C7 C8 0.6(9) . . . . ?
C13 C6 C7 C8 -178.6(6) . . . . ?
C6 C7 C8 C9 -1.1(9) . . . . ?
C7 C8 C9 C11 1.6(9) . . . . ?
C7 C8 C9 P1 -176.4(5) . . . . ?
C28 P1 C9 C8 -49.2(6) . . . . ?
C25 P1 C9 C8 73.1(6) . . . . ?
Ge P1 C9 C8 -170.3(5) . . . . ?
C28 P1 C9 C11 132.6(4) . . . . ?
C25 P1 C9 C11 -105.1(5) . . . . ?
Ge P1 C9 C11 11.6(4) . . . . ?
C4 C5 C10 C11 1.2(8) . . . . ?
C12 C5 C10 C11 -177.9(5) . . . . ?
C4 C5 C10 C6 178.1(5) . . . . ?
C12 C5 C10 C6 -1.1(7) . . . . ?
C7 C6 C10 C11 -0.7(9) . . . . ?
C13 C6 C10 C11 178.7(5) . . . . ?
C7 C6 C10 C5 -177.6(5) . . . . ?
C13 C6 C10 C5 1.8(7) . . . . ?
C5 C10 C11 C1 -1.6(8) . . . . ?
C6 C10 C11 C1 -178.1(5) . . . . ?
C5 C10 C11 C9 177.7(5) . . . . ?
C6 C10 C11 C9 1.2(8) . . . . ?
C3 C1 C11 C10 1.5(8) . . . . ?
Ge C1 C11 C10 170.5(4) . . . . ?
C3 C1 C11 C9 -177.7(5) . . . . ?
Ge C1 C11 C9 -8.7(7) . . . . ?
C8 C9 C11 C10 -1.6(8) . . . . ?
P1 C9 C11 C10 176.6(4) . . . . ?
C8 C9 C11 C1 177.6(5) . . . . ?
P1 C9 C11 C1 -4.2(8) . . . . ?
C4 C5 C12 C13 -179.1(6) . . . . ?
C10 C5 C12 C13 -0.1(6) . . . . ?
C7 C6 C13 C12 177.5(6) . . . . ?
C10 C6 C13 C12 -1.8(6) . . . . ?
C5 C12 C13 C6 1.2(6) . . . . ?
C22 C2 C14 C15 -1.3(8) . . . . ?
Ge C2 C14 C15 -173.1(4) . . . . ?
C2 C14 C15 C16 -0.7(9) . . . . ?
C14 C15 C16 C21 1.5(8) . . . . ?
C14 C15 C16 C24 179.8(6) . . . . ?
C21 C17 C18 C19 1.1(9) . . . . ?
C23 C17 C18 C19 -178.9(6) . . . . ?
C17 C18 C19 C20 -0.1(9) . . . . ?
C18 C19 C20 C22 -2.9(9) . . . . ?
C18 C19 C20 P2 177.4(4) . . . . ?
C34 P2 C20 C19 54.0(6) . . . . ?
C31 P2 C20 C19 -69.7(6) . . . . ?
Ge P2 C20 C19 178.6(5) . . . . ?
C34 P2 C20 C22 -125.7(4) . . . . ?
C31 P2 C20 C22 110.7(4) . . . . ?
Ge P2 C20 C22 -1.0(4) . . . . ?
C18 C17 C21 C22 1.0(9) . . . . ?
C23 C17 C21 C22 -179.0(5) . . . . ?
C18 C17 C21 C16 -179.7(5) . . . . ?
C23 C17 C21 C16 0.3(7) . . . . ?
C15 C16 C21 C22 -0.4(8) . . . . ?
C24 C16 C21 C22 -179.1(5) . . . . ?
C15 C16 C21 C17 -179.7(5) . . . . ?
C24 C16 C21 C17 1.6(7) . . . . ?
C17 C21 C22 C2 177.6(5) . . . . ?
C16 C21 C22 C2 -1.5(8) . . . . ?
C17 C21 C22 C20 -3.9(8) . . . . ?
C16 C21 C22 C20 176.9(5) . . . . ?
C14 C2 C22 C21 2.3(8) . . . . ?
Ge C2 C22 C21 175.3(4) . . . . ?
C14 C2 C22 C20 -176.0(5) . . . . ?
Ge C2 C22 C20 -3.0(7) . . . . ?
C19 C20 C22 C21 4.7(8) . . . . ?
P2 C20 C22 C21 -175.6(4) . . . . ?
C19 C20 C22 C2 -176.9(5) . . . . ?
P2 C20 C22 C2 2.8(7) . . . . ?
C18 C17 C23 C24 178.0(7) . . . . ?
C21 C17 C23 C24 -2.0(6) . . . . ?
C15 C16 C24 C23 178.8(6) . . . . ?
C21 C16 C24 C23 -2.7(6) . . . . ?
C17 C23 C24 C16 2.8(6) . . . . ?
C9 P1 C25 C27 -71.7(5) . . . . ?
C28 P1 C25 C27 51.1(5) . . . . ?
Ge P1 C25 C27 -174.2(4) . . . . ?
C9 P1 C25 C26 52.5(5) . . . . ?
C28 P1 C25 C26 175.2(4) . . . . ?
Ge P1 C25 C26 -50.1(4) . . . . ?
C9 P1 C28 C29 -55.9(5) . . . . ?
C25 P1 C28 C29 -176.8(4) . . . . ?
Ge P1 C28 C29 50.1(5) . . . . ?
C9 P1 C28 C30 178.2(5) . . . . ?
C25 P1 C28 C30 57.4(5) . . . . ?
Ge P1 C28 C30 -75.8(5) . . . . ?
C20 P2 C31 C33 -165.9(4) . . . . ?
C34 P2 C31 C33 76.3(5) . . . . ?
Ge P2 C31 C33 -64.4(4) . . . . ?
C20 P2 C31 C32 67.4(5) . . . . ?
C34 P2 C31 C32 -50.4(5) . . . . ?
Ge P2 C31 C32 168.9(4) . . . . ?
C20 P2 C34 C36 60.9(5) . . . . ?
C31 P2 C34 C36 -178.3(4) . . . . ?
Ge P2 C34 C36 -43.4(5) . . . . ?
C20 P2 C34 C35 -170.1(5) . . . . ?
C31 P2 C34 C35 -49.3(5) . . . . ?
Ge P2 C34 C35 85.6(5) . . . . ?
O1 S1 C37 F1 178.9(6) . . . . ?
O2 S1 C37 F1 57.5(7) . . . . ?
O3 S1 C37 F1 -61.1(7) . . . . ?
O1 S1 C37 F2 58.7(6) . . . . ?
O2 S1 C37 F2 -62.7(6) . . . . ?
O3 S1 C37 F2 178.7(6) . . . . ?
O1 S1 C37 F3 -61.3(7) . . . . ?
O2 S1 C37 F3 177.3(6) . . . . ?
O3 S1 C37 F3 58.7(7) . . . . ?
O5 S2 C38 F5 -170.3(6) . . . . ?
O4 S2 C38 F5 -43.4(7) . . . . ?
O6 S2 C38 F5 72.9(7) . . . . ?
O5 S2 C38 F6 58.8(7) . . . . ?
O4 S2 C38 F6 -174.4(5) . . . . ?
O6 S2 C38 F6 -58.1(6) . . . . ?
O5 S2 C38 F4 -55.7(6) . . . . ?
O4 S2 C38 F4 71.2(5) . . . . ?
O6 S2 C38 F4 -172.5(5) . . . . ?
C42 O7 C39 C40 2.4(10) . . . . ?
O7 C39 C40 C41 0.5(13) . . . . ?
C39 C40 C41 C42 -3.1(14) . . . . ?
C39 O7 C42 C41 -4.3(10) . . . . ?
C40 C41 C42 O7 4.6(12) . . . . ?
